data_7114494
loop_
_publ_author_name
'Stroh, Christophe'
'Ziessel, Raymond'

_publ_section_title
;
 A copper(ii) complex of a pentadentate ligand featuring large ferro- and
 antiferromagnetic interactionsElectronic supplementary information (ESI)
 available: magnetic data. See http://www.rsc.org/suppdata/cc/b2/b204899j/
;
_journal_issue 17
_journal_name_full 'Chemical Communications'
_journal_page_first 1916
_journal_paper_doi 10.1039/b204899j
_journal_year 2002
_chemical_formula_moiety 'C28 H41 Cl4 N7 O13 Zn'
_chemical_formula_sum 'C28 H41 Cl4 N7 O13 Zn'
_chemical_formula_weight 890.86
_chemical_name_systematic ' ?'
_space_group_IT_number 145
_symmetry_cell_setting hexagonal
_symmetry_space_group_name_Hall 'P 32'
_symmetry_space_group_name_H-M 'P 32'
_cell_angle_alpha 90
_cell_angle_beta 90
_cell_angle_gamma 120
_cell_formula_units_Z 3
_cell_length_a 15.4545(3)
_cell_length_b 15.4545(3)
_cell_length_c 13.5594(3)
_cell_measurement_reflns_used 21257
_cell_measurement_temperature 173
_cell_measurement_theta_max 26.4
_cell_measurement_theta_min 1.4
_cell_volume 2804.67(10)
_computing_publication_material CIFGEN_IN_OpenMoleN_(_1997)
_computing_structure_refinement LSFM_OpenMoleN_(_1997)
_computing_structure_solution Direct_methods_(SIR,_Burla_et_al.,_1989)
_diffrn_ambient_temperature 173
_diffrn_measurement_details
;
21257 reflections were collected using program Collect
("Collect" Data collection software, Nonius B.V., 1998)
The conditions were as follow : crystal to detector distance =  25. mm.
Scan angle =  1.8 deg 1 scans of   50 sec per frame.
Data collection was divided into  1 set(s)
with the following starting angles and number of frames :

Set 1 Theta =    6.30 Omega =    0.00 Kappa =    0.00  245 frames
Friedel pairs were averaged. Internal R = 0.02
;
_diffrn_measurement_device_type KappaCCD
_diffrn_measurement_method '\p scans'
_diffrn_radiation_monochromator graphite
_diffrn_radiation_type Mo-K\a
_diffrn_radiation_wavelength 0.71073
_diffrn_reflns_av_R_equivalents 0.020
_diffrn_reflns_av_sigmaI/netI 0.333
_diffrn_reflns_limit_h_max 19
_diffrn_reflns_limit_h_min -19
_diffrn_reflns_limit_k_max 16
_diffrn_reflns_limit_k_min -16
_diffrn_reflns_limit_l_max 15
_diffrn_reflns_limit_l_min -15
_diffrn_reflns_number 21257
_diffrn_reflns_theta_max 26.37
_diffrn_reflns_theta_min 2.5
_diffrn_source xray_tube
_diffrn_standards_decay_% 0
_exptl_absorpt_coefficient_mu 1.028
_exptl_absorpt_correction_type none
_exptl_crystal_colour red
_exptl_crystal_density_diffrn 1.58
_exptl_crystal_density_method none
_exptl_crystal_description prism
_exptl_crystal_F_000 1380
_exptl_crystal_size_max 0.20
_exptl_crystal_size_mid 0.13
_exptl_crystal_size_min 0.10
_refine_diff_density_max 0.870
_refine_diff_density_min -0.743
_refine_ls_abs_structure_details 'Flack H D  (1983), Acta Cryst. A39, 876-881'
_refine_ls_abs_structure_Flack 0.07(2)
_refine_ls_extinction_method none
_refine_ls_goodness_of_fit_all 1.784
_refine_ls_goodness_of_fit_ref 1.330
_refine_ls_hydrogen_treatment noref
_refine_ls_matrix_type full
_refine_ls_number_constraints 0
_refine_ls_number_parameters 438
_refine_ls_number_reflns 3174
_refine_ls_number_restraints 1
_refine_ls_R_factor_all 0.084
_refine_ls_R_factor_gt 0.075
_refine_ls_shift/esd_mean 0.001
_refine_ls_shift/su_max 0.024
_refine_ls_structure_factor_coef F
_refine_ls_weighting_scheme sigma
_refine_ls_wR_factor_all 0.129
_refine_ls_wR_factor_ref 0.096
_reflns_number_gt 3174
_reflns_number_total 3739
_reflns_threshold_expression >3.0\s(I)
_cod_data_source_file b204899j.txt
_cod_data_source_block st203
_cod_original_cell_volume 2804.7(1)
_cod_original_sg_symbol_Hall ' P 32'
_cod_database_code 7114494

loop_
_symmetry_equiv_pos_as_xyz
x,y,z
-y,+x-y,2/3+z
-x+y,-x,1/3+z

loop_
_atom_site_aniso_label
_atom_site_aniso_U_11
_atom_site_aniso_U_22
_atom_site_aniso_U_33
_atom_site_aniso_U_12
_atom_site_aniso_U_13
_atom_site_aniso_U_23
_atom_site_aniso_type_symbol
ZN 0.0324(3) 0.0323(3) 0.0350(4) 0.0175(2) -0.0007(4) -0.0004(4) Zn
O1 0.047(4) 0.058(5) 0.046(4) 0.001(4) -0.001(3) 0.005(4) O
N1 0.054(3) 0.047(3) 0.045(4) 0.034(2) -0.017(3) -0.007(3) N
C1 0.072(5) 0.042(4) 0.081(8) 0.038(3) -0.024(5) -0.013(5) C
C2 0.095(6) 0.067(5) 0.10(1) 0.057(4) -0.037(7) -0.027(6) C
C3 0.110(6) 0.100(5) 0.13(1) 0.087(3) -0.066(6) -0.071(6) C
C4 0.067(4) 0.093(5) 0.073(8) 0.063(3) -0.019(5) -0.025(5) C
C5 0.043(3) 0.057(4) 0.053(5) 0.035(2) -0.016(4) -0.023(4) C
C6 0.037(3) 0.057(4) 0.033(5) 0.028(3) -0.009(3) -0.009(4) C
N2 0.033(3) 0.041(3) 0.032(4) 0.021(2) 0.001(3) -0.001(3) N
C7 0.033(4) 0.048(4) 0.030(4) 0.018(3) 0.000(3) 0.002(4) C
C8 0.034(4) 0.064(5) 0.055(6) 0.021(3) 0.008(4) 0.016(5) C
C9 0.034(4) 0.086(7) 0.051(6) 0.026(4) 0.012(4) 0.020(5) C
C10 0.045(4) 0.094(6) 0.039(5) 0.041(3) 0.002(4) -0.002(5) C
C11 0.039(4) 0.033(3) 0.046(5) 0.019(2) 0.005(4) 0.006(4) C
N3 0.029(3) 0.033(3) 0.032(3) 0.018(2) -0.001(2) -0.000(3) N
C12 0.028(3) 0.043(3) 0.031(4) 0.021(2) -0.001(3) -0.004(3) C
C13 0.032(3) 0.033(3) 0.028(4) 0.016(2) 0.000(3) 0.000(3) C
N4 0.045(3) 0.035(3) 0.028(3) 0.026(2) -0.003(3) 0.002(3) N
C14 0.049(4) 0.038(3) 0.032(4) 0.027(2) -0.003(3) -0.006(3) C
C15 0.042(3) 0.033(3) 0.024(4) 0.023(2) 0.004(3) 0.001(3) C
N5 0.034(3) 0.034(3) 0.031(3) 0.022(2) -0.000(3) 0.001(3) N
O2 0.066(3) 0.040(2) 0.036(3) 0.036(2) -0.005(3) -0.002(2) O
O3 0.044(3) 0.035(2) 0.034(3) 0.024(2) -0.003(2) 0.004(2) O
C16 0.053(4) 0.058(5) 0.061(7) 0.034(3) -0.013(5) -0.011(5) C
C17 0.093(5) 0.050(4) 0.031(5) 0.049(3) 0.007(4) 0.002(3) C
C18 0.046(4) 0.050(4) 0.042(5) 0.027(3) 0.010(4) 0.007(4) C
C19 0.067(5) 0.038(4) 0.033(5) 0.027(3) -0.005(4) -0.003(3) C
C20 0.034(3) 0.037(3) 0.032(4) 0.021(2) -0.004(3) -0.007(3) C
C21 0.028(3) 0.031(3) 0.040(4) 0.014(2) -0.002(3) -0.002(3) C
N6 0.043(3) 0.033(3) 0.049(4) 0.021(2) -0.011(3) -0.007(3) N
C22 0.060(5) 0.038(5) 0.12(1) 0.021(4) -0.051(6) -0.015(6) C
C23 0.054(4) 0.070(5) 0.067(6) 0.043(3) -0.040(4) -0.031(4) C
N7 0.036(3) 0.038(3) 0.038(4) 0.024(2) -0.014(3) -0.012(3) N
O4 0.064(4) 0.035(3) 0.074(5) 0.027(2) -0.022(4) -0.015(3) O
O5 0.055(3) 0.036(2) 0.041(3) 0.027(2) -0.015(3) -0.008(2) O
CL1 0.056(1) 0.043(1) 0.055(1) 0.0227(8) -0.002(1) 0.008(1) Cl
CL2 0.053(1) 0.045(1) 0.038(1) 0.0122(9) -0.008(1) 0.005(1) Cl

loop_
_atom_site_label
_atom_site_fract_x
_atom_site_fract_y
_atom_site_fract_z
_atom_site_U_iso_or_equiv
_atom_site_occupancy
_atom_site_thermal_displace_type
_atom_site_calc_flag
_atom_site_calc_attached_atom
_atom_site_type_symbol
ZN 0.24085(7) 0.85629(7) 0.5378 0.0332(3) 1.000 Uani ? ? Zn
O1 0.1201(6) 0.7533(7) 0.6156(6) 0.050(4) 1.000 Uani ? ? O
N1 0.3097(6) 0.7690(6) 0.5032(7) 0.048(4) 1.000 Uani ? ? N
C1 0.2733(9) 0.6735(7) 0.523(1) 0.062(5) 1.000 Uani ? ? C
C2 0.316(1) 0.6181(9) 0.496(1) 0.086(7) 1.000 Uani ? ? C
C3 0.403(1) 0.6690(9) 0.439(1) 0.111(7) 1.000 Uani ? ? C
C4 0.4429(8) 0.7704(9) 0.417(1) 0.077(5) 1.000 Uani ? ? C
C5 0.3957(7) 0.8194(7) 0.4500(8) 0.051(4) 1.000 Uani ? ? C
C6 0.4289(6) 0.9259(7) 0.4276(7) 0.041(4) 1.000 Uani ? ? C
N2 0.3659(5) 0.9572(5) 0.4584(6) 0.035(3) 1.000 Uani ? ? N
C7 0.3867(7) 1.0496(7) 0.4440(7) 0.036(4) 1.000 Uani ? ? C
C8 0.4754(8) 1.1197(9) 0.3970(9) 0.049(5) 1.000 Uani ? ? C
C9 0.5406(8) 1.088(1) 0.3684(9) 0.053(5) 1.000 Uani ? ? C
C10 0.5170(8) 0.991(1) 0.3826(9) 0.055(5) 1.000 Uani ? ? C
C11 0.3100(7) 1.0759(7) 0.4757(8) 0.039(4) 1.000 Uani ? ? C
N3 0.2272(5) 0.9969(5) 0.5341(6) 0.031(3) 1.000 Uani ? ? N
C12 0.1291(6) 0.9696(6) 0.4920(7) 0.033(3) 1.000 Uani ? ? C
C13 0.1145(6) 0.9274(6) 0.3906(6) 0.031(3) 1.000 Uani ? ? C
N4 0.0853(5) 0.9621(5) 0.3131(6) 0.036(3) 1.000 Uani ? ? N
C14 0.0545(7) 0.8928(6) 0.2273(7) 0.039(4) 1.000 Uani ? ? C
C15 0.1113(6) 0.8336(6) 0.2532(6) 0.032(3) 1.000 Uani ? ? C
N5 0.1235(5) 0.8517(5) 0.3605(6) 0.033(3) 1.000 Uani ? ? N
O2 0.0693(5) 1.0349(4) 0.3172(5) 0.046(3) 1.000 Uani ? ? O
O3 0.1483(5) 0.7973(4) 0.4156(5) 0.037(3) 1.000 Uani ? ? O
C16 -0.0577(8) 0.8287(8) 0.231(1) 0.057(5) 1.000 Uani ? ? C
C17 0.0886(9) 0.9505(7) 0.1316(8) 0.052(5) 1.000 Uani ? ? C
C18 0.2176(7) 0.8810(8) 0.2100(8) 0.046(4) 1.000 Uani ? ? C
C19 0.0506(8) 0.7222(7) 0.2308(8) 0.043(4) 1.000 Uani ? ? C
C20 0.2280(6) 1.0292(6) 0.6386(7) 0.034(3) 1.000 Uani ? ? C
C21 0.3223(6) 1.0537(6) 0.6887(7) 0.033(4) 1.000 Uani ? ? C
N6 0.3877(6) 1.1443(6) 0.7276(7) 0.041(3) 1.000 Uani ? ? N
C22 0.4715(9) 1.1433(9) 0.780(1) 0.066(6) 1.000 Uani ? ? C
C23 0.4528(7) 1.0393(8) 0.7605(9) 0.063(5) 1.000 Uani ? ? C
N7 0.3569(5) 0.9932(5) 0.7043(6) 0.037(3) 1.000 Uani ? ? N
O4 0.3761(6) 1.2204(5) 0.7235(7) 0.055(4) 1.000 Uani ? ? O
O5 0.3136(5) 0.8984(4) 0.6758(5) 0.043(3) 1.000 Uani ? ? O
C24 0.517(2) 1.199(2) 0.856(2) 0.059(6) 0.500 Uiso ? ? C
C25 0.565(2) 1.196(2) 0.679(2) 0.059(6) 0.500 Uiso ? ? C
C24A 0.422(2) 1.124(2) 0.902(2) 0.052(5) 0.500 Uiso ? ? C
C25A 0.558(2) 1.235(2) 0.797(2) 0.058(6) 0.500 Uiso ? ? C
C26 0.404(2) 0.988(2) 0.875(2) 0.063(7) 0.500 Uiso ? ? C
C27 0.515(2) 0.994(2) 0.728(2) 0.056(6) 0.500 Uiso ? ? C
C26A 0.473(2) 0.982(2) 0.821(2) 0.061(6) 0.500 Uiso ? ? C
C27A 0.540(2) 1.079(2) 0.663(2) 0.051(5) 0.500 Uiso ? ? C
CL1 0.3572(2) 1.2136(2) 0.1890(2) 0.051(1) 1.000 Uani ? ? Cl
O6 0.3289(9) 1.1286(9) 0.242(1) 0.092(3) 1.000 Uiso ? ? O
O7 0.462(5) 1.240(5) 0.156(5) 0.25(3) 0.500 Uiso ? ? O
O8 0.388(2) 1.305(2) 0.250(3) 0.13(1) 0.500 Uiso ? ? O
O9 0.284(2) 1.231(2) 0.149(2) 0.099(8) 0.500 Uiso ? ? O
O7a 0.449(2) 1.292(2) 0.234(2) 0.083(6) 0.500 Uiso ? ? O
O8a 0.278(4) 1.229(4) 0.242(4) 0.19(2) 0.500 Uiso ? ? O
O9a 0.388(2) 1.217(2) 0.090(3) 0.12(1) 0.500 Uiso ? ? O
CL2 0.2006(2) 1.3059(2) 0.5462(2) 0.045(1) 1.000 Uani ? ? Cl
O10 0.112(1) 1.254(1) 0.498(2) 0.146(6) 1.000 Uiso ? ? O
O11 0.2737(7) 1.3825(7) 0.4834(8) 0.070(3) 1.000 Uiso ? ? O
O12 0.211(2) 1.348(2) 0.639(2) 0.087(7) 0.500 Uiso ? ? O
O13 0.206(3) 1.215(3) 0.547(3) 0.14(1) 0.500 Uiso ? ? O
O12a 0.242(2) 1.290(2) 0.628(2) 0.089(7) 0.500 Uiso ? ? O
O13a 0.164(2) 1.364(2) 0.604(3) 0.12(1) 0.500 Uiso ? ? O
C28 0.909(2) 0.523(2) 0.790(2) 0.14(1) 1.000 Uiso ? ? C
CL3 0.9972(8) 0.4723(8) 0.7881(9) 0.196(4) 1.000 Uiso ? ? Cl
CL4 0.7971(7) 0.4274(7) 0.8061(8) 0.176(3) 1.000 Uiso ? ? Cl
H1 0.2125 0.6406 0.5589 0.0784 1.000 Uiso calc C1 H
H2 0.2886 0.5501 0.5147 0.1040 1.000 Uiso calc C2 H
H3 0.4351 0.6344 0.4144 0.1254 1.000 Uiso calc C3 H
H4 0.5025 0.8049 0.3791 0.0876 1.000 Uiso calc C4 H
H5 0.4898 1.1862 0.3854 0.0683 1.000 Uiso calc C8 H
H6 0.6024 1.1340 0.3386 0.0761 1.000 Uiso calc C9 H
H7 0.5614 0.9690 0.3613 0.0733 1.000 Uiso calc C10 H
H8 0.2825 1.0883 0.4184 0.0503 1.000 Uiso calc C11 H
H9 0.3421 1.1348 0.5147 0.0503 1.000 Uiso calc C11 H
H10 0.1229 1.0277 0.4897 0.0425 1.000 Uiso calc C12 H
H11 0.0787 0.9212 0.5336 0.0425 1.000 Uiso calc C12 H
H12 -0.0801 0.7833 0.1773 0.0708 1.000 Uiso calc C16 H
H13 -0.0768 0.7923 0.2914 0.0708 1.000 Uiso calc C16 H
H14 -0.0870 0.8699 0.2274 0.0708 1.000 Uiso calc C16 H
H15 0.0683 0.9050 0.0779 0.0680 1.000 Uiso calc C17 H
H16 0.0597 0.9919 0.1251 0.0680 1.000 Uiso calc C17 H
H17 0.1594 0.9908 0.1317 0.0680 1.000 Uiso calc C17 H
H18 0.2138 0.8713 0.1406 0.0579 1.000 Uiso calc C18 H
H19 0.2529 0.9505 0.2241 0.0579 1.000 Uiso calc C18 H
H20 0.2518 0.8504 0.2387 0.0579 1.000 Uiso calc C18 H
H21 0.0438 0.7125 0.1614 0.0589 1.000 Uiso calc C19 H
H22 0.0839 0.6896 0.2570 0.0589 1.000 Uiso calc C19 H
H23 -0.0137 0.6950 0.2599 0.0589 1.000 Uiso calc C19 H
H24 0.1739 0.9766 0.6733 0.0430 1.000 Uiso calc C20 H
H25 0.2206 1.0867 0.6386 0.0430 1.000 Uiso calc C20 H

loop_
_atom_type_symbol
_atom_type_scat_dispersion_real
_atom_type_scat_dispersion_imag
_atom_type_scat_source
C 0.002 0.002 International_Tables_Vol_IV_Table_2.3.1
H 0.000 0.000 International_Tables_Vol_IV_Table_2.3.1
Cl 0.132 0.159 International_Tables_Vol_IV_Table_2.3.1
N 0.004 0.003 International_Tables_Vol_IV_Table_2.3.1
O 0.008 0.006 International_Tables_Vol_IV_Table_2.3.1
Zn 0.222 1.431 International_Tables_Vol_IV_Table_2.3.1

loop_
_geom_angle_atom_site_label_1
_geom_angle_atom_site_label_2
_geom_angle_atom_site_label_3
_geom_angle
O1 ZN N1 99.8(5)
O1 ZN N2 177.7(5)
O1 ZN N3 105.7(4)
O1 ZN O3 84.8(3)
O1 ZN O5 85.5(3)
N1 ZN N2 77.9(4)
N1 ZN N3 154.5(4)
N1 ZN O3 89.9(3)
N1 ZN O5 91.9(3)
N2 ZN N3 76.6(3)
N2 ZN O3 95.4(3)
N2 ZN O5 94.4(3)
N3 ZN O3 91.7(3)
N3 ZN O5 90.8(3)
O3 ZN O5 170.3(3)
C1 N1 C5 119(1)
N1 C1 C2 125(1)
C1 C2 C3 115(1)
C2 C3 C4 120(1)
C3 C4 C5 119(1)
N1 C5 C4 119(1)
N1 C5 C6 115.9(9)
C4 C5 C6 124(1)
C5 C6 N2 114(1)
C5 C6 C10 124(1)
N2 C6 C10 120(1)
C6 N2 C7 121(1)
N2 C7 C8 121(1)
N2 C7 C11 117.1(9)
C8 C7 C11 121(1)
C7 C8 C9 117(1)
C8 C9 C10 120(1)
C6 C10 C9 119(1)
C7 C11 N3 113.9(9)
C11 N3 C12 111.8(8)
C11 N3 C20 111.7(8)
C12 N3 C20 107.3(7)
N3 C12 C13 113.1(8)
C12 C13 N4 123.4(9)
C12 C13 N5 128.2(9)
N4 C13 N5 108.4(8)
C13 N4 C14 111.8(8)
C13 N4 O2 124.6(8)
C14 N4 O2 122.6(8)
N4 C14 C15 99.9(8)
N4 C14 C16 107.2(9)
N4 C14 C17 110.8(9)
C15 C14 C16 113.4(9)
C15 C14 C17 113.4(9)
C16 C14 C17 111(1)
C14 C15 N5 99.4(7)
C14 C15 C18 114.0(9)
C14 C15 C19 113.6(9)
N5 C15 C18 106.2(9)
N5 C15 C19 111.1(8)
C18 C15 C19 111.6(9)
C13 N5 C15 114.6(8)
C13 N5 O3 126.0(8)
C15 N5 O3 119.3(8)
N3 C20 C21 111.3(9)
C20 C21 N6 125(1)
C20 C21 N7 126(1)
N6 C21 N7 108.3(9)
C21 N6 C22 112.3(9)
C21 N6 O4 123.9(9)
C22 N6 O4 123(1)
N6 C22 C23 102(1)
N6 C22 C24 124(1)
N6 C22 C25 97(1)
N6 C22 C24A 98(1)
N6 C22 C25A 117(1)
C23 C22 C24 126(1)
C23 C22 C25 91(1)
C23 C22 C24A 98(1)
C23 C22 C25A 133(1)
C24 C22 C25 104(1)
C24 C22 C24A 54(1)
C24 C22 C25A 43(1)
C25 C22 C24A 158(1)
C25 C22 C25A 62(1)
C24A C22 C25A 97(1)
C22 C23 N7 102.4(9)
C22 C23 C26 97(1)
C22 C23 C27 135(1)
C22 C23 C26A 127(1)
C22 C23 C27A 93(1)
N7 C23 C26 98(1)
N7 C23 C27 109(1)
N7 C23 C26A 119(1)
N7 C23 C27A 100(1)
C26 C23 C27 106(1)
C26 C23 C26A 49(1)
C26 C23 C27A 155(1)
C27 C23 C26A 57(1)
C27 C23 C27A 52(1)
C26A C23 C27A 106(1)
C21 N7 C23 113.9(9)
C21 N7 O5 125.6(8)
C23 N7 O5 120.5(9)
C22 C24 C24A 79(2)
C22 C25 C25A 45(1)
C22 C25 C27A 85(1)
C25A C25 C27A 118(2)
C22 C24A C24 45(1)
C22 C25A C25 72(1)
C23 C26 C26A 50(1)
C23 C27 C26A 55(1)
C23 C27 C27A 73(1)
C26A C27 C27A 124(2)
C23 C26A C26 80(2)
C23 C26A C27 66(1)
C26 C26A C27 145(3)
C23 C27A C25 89(1)
C23 C27A C27 54(1)
C25 C27A C27 134(2)
O6 CL1 O7 101(3)
O6 CL1 O8 114(1)
O6 CL1 O9 119(1)
O6 CL1 O7a 107(1)
O6 CL1 O8a 90(2)
O6 CL1 O9a 118(1)
O7 CL1 O8 96(3)
O7 CL1 O9 133(3)
O7 CL1 O7a 55(3)
O7 CL1 O8a 156(3)
O7 CL1 O9a 54(3)
O8 CL1 O9 86(2)
O8 CL1 O7a 43(1)
O8 CL1 O8a 59(2)
O8 CL1 O9a 123(2)
O9 CL1 O7a 123(1)
O9 CL1 O8a 50(2)
O9 CL1 O9a 85(2)
O7a CL1 O8a 101(2)
O7a CL1 O9a 101(1)
O8a CL1 O9a 135(2)
CL1 O7 O7a 59(3)
CL1 O7 O9a 58(3)
O7a O7 O9a 108(6)
CL1 O8 O9 44(1)
CL1 O8 O7a 66(2)
CL1 O8 O8a 61(2)
O9 O8 O7a 106(3)
O9 O8 O8a 39(2)
O7a O8 O8a 126(4)
CL1 O9 O8 48(1)
CL1 O9 O8a 70(3)
CL1 O9 O9a 47(1)
O8 O9 O8a 49(2)
O8 O9 O9a 82(2)
O8a O9 O9a 118(3)
CL1 O7a O7 64(3)
CL1 O7a O8 70(2)
O7 O7a O8 130(4)
CL1 O8a O8 58(2)
CL1 O8a O9 58(3)
O8 O8a O9 90(4)
CL1 O9a O7 66(4)
CL1 O9a O9 46(1)
O7 O9a O9 109(4)
O10 CL2 O11 110(1)
O10 CL2 O12 124(1)
O10 CL2 O13 87(1)
O10 CL2 O12a 135(1)
O10 CL2 O13a 91(1)
O11 CL2 O12 106(1)
O11 CL2 O13 113(1)
O11 CL2 O12a 112(1)
O11 CL2 O13a 101(1)
O12 CL2 O13 113(2)
O12 CL2 O12a 52(1)
O12 CL2 O13a 40(1)
O13 CL2 O12a 63(1)
O13 CL2 O13a 143(2)
O12a CL2 O13a 92(1)
CL2 O10 O13 48(1)
CL2 O12 O12a 62(1)
CL2 O13 O10 44(1)
CL2 O13 O12a 55(1)
O10 O13 O12a 93(2)
CL2 O12a O12 64(1)
CL2 O12a O13 60(2)
O12 O12a O13 121(3)
CL3 C28 CL4 106(1)

loop_
_geom_bond_atom_site_label_1
_geom_bond_atom_site_label_2
_geom_bond_distance
ZN O1 2.040(9)
ZN N1 2.15(1)
ZN N2 2.077(9)
ZN N3 2.286(8)
ZN O3 2.078(7)
ZN O5 2.110(7)
N1 C1 1.32(2)
N1 C5 1.36(2)
C1 C2 1.37(2)
C2 C3 1.41(3)
C3 C4 1.40(3)
C4 C5 1.36(2)
C5 C6 1.49(2)
C6 N2 1.35(1)
C6 C10 1.37(2)
N2 C7 1.31(2)
C7 C8 1.40(2)
C7 C11 1.50(2)
C8 C9 1.38(2)
C9 C10 1.37(2)
C11 N3 1.48(1)
N3 C12 1.47(1)
N3 C20 1.50(1)
C12 C13 1.49(1)
C13 N4 1.36(1)
C13 N5 1.31(1)
N4 C14 1.49(1)
N4 O2 1.27(1)
C14 C15 1.59(1)
C14 C16 1.51(2)
C14 C17 1.51(2)
C15 N5 1.47(1)
C15 C18 1.54(2)
C15 C19 1.52(2)
N5 O3 1.32(1)
C20 C21 1.47(1)
C21 N6 1.36(1)
C21 N7 1.31(1)
N6 C22 1.49(2)
N6 O4 1.28(1)
C22 C23 1.51(2)
C22 C24 1.29(3)
C22 C25 1.86(4)
C22 C24A 1.78(3)
C22 C25A 1.40(3)
C23 N7 1.49(1)
C23 C26 1.73(4)
C23 C27 1.51(3)
C23 C26A 1.35(3)
C23 C27A 1.77(3)
N7 O5 1.33(1)
C24 C24A 1.48(4)
C25 C25A 1.73(4)
C25 C27A 1.67(4)
C26 C26A 1.33(4)
C27 C26A 1.38(4)
C27 C27A 1.46(4)
CL1 O6 1.36(1)
CL1 O7 1.52(9)
CL1 O8 1.50(4)
CL1 O9 1.40(3)
CL1 O7a 1.46(3)
CL1 O8a 1.55(6)
CL1 O9a 1.42(4)
O7 O7a 1.40(8)
O7 O9a 1.35(8)
O8 O9 1.98(5)
O8 O7a 1.09(4)
O8 O8a 1.51(6)
O9 O8a 1.26(6)
O9 O9a 1.91(5)
CL2 O10 1.36(2)
CL2 O11 1.44(1)
CL2 O12 1.38(3)
CL2 O13 1.46(4)
CL2 O12a 1.37(3)
CL2 O13a 1.50(4)
O10 O13 1.96(5)
O12 O12a 1.22(4)
O13 O12a 1.50(5)
C28 CL3 1.89(4)
C28 CL4 1.63(4)
